data_4517711
loop_
_publ_author_name
'Zhang, Xin'
'Wu, Song-Bai'
'Leng, Xuebing'
'Chung, Lung Wa'
'Liu, Guixia'
'Huang, Zheng'

_publ_section_title
;
 N-Bridged Pincer Iridium Complexes for Highly Efficient Alkane
 Dehydrogenation and the Relevant Linker Effects
;
_journal_name_full 'ACS Catalysis'
_journal_page_first 6475
_journal_page_last 6487
_journal_paper_doi 10.1021/acscatal.0c00539
_journal_year 2020
_chemical_formula_moiety 'C23 H42 Cl Ir N P2 S'
_chemical_formula_sum 'C23 H42 Cl Ir N P2 S'
_chemical_formula_weight 654.22
_space_group_crystal_system orthorhombic
_space_group_IT_number 61
_space_group_name_Hall '-P 2ac 2ab'
_space_group_name_H-M_alt 'P b c a'
_atom_sites_solution_hydrogens geom
_audit_creation_date 2020-05-08
_audit_creation_method
;
Olex2 1.2
(compiled 2018.05.29 svn.r3508 for OlexSys, GUI svn.r5506)
;
_cell_angle_alpha 90
_cell_angle_beta 90
_cell_angle_gamma 90
_cell_formula_units_Z 8
_cell_length_a 12.2672(2)
_cell_length_b 15.0400(3)
_cell_length_c 28.7115(6)
_cell_measurement_reflns_used 9232
_cell_measurement_temperature 170(2)
_cell_measurement_theta_max 60.607
_cell_measurement_theta_min 4.125
_cell_volume 5297.23(18)
_computing_cell_refinement 'SAINT v8.37A (Bruker, 2015)'
_computing_data_reduction 'SAINT v8.37A (Bruker, 2015)'
_computing_molecular_graphics 'Olex2 (Dolomanov et al., 2009)'
_computing_publication_material 'Olex2 (Dolomanov et al., 2009)'
_computing_structure_refinement 'ShelXL (Sheldrick, 2015)'
_computing_structure_solution 'SHELXT 2014/5 (Sheldrick, 2014)'
_diffrn_ambient_temperature 170.0
_diffrn_measured_fraction_theta_full 0.998
_diffrn_measured_fraction_theta_max 0.998
_diffrn_measurement_device_type 'Bruker APEX-II CCD'
_diffrn_measurement_method '\f and \w scans'
_diffrn_radiation_type GaK\a
_diffrn_radiation_wavelength 1.34139
_diffrn_reflns_av_R_equivalents 0.0656
_diffrn_reflns_av_unetI/netI 0.0306
_diffrn_reflns_Laue_measured_fraction_full 0.998
_diffrn_reflns_Laue_measured_fraction_max 0.998
_diffrn_reflns_limit_h_max 14
_diffrn_reflns_limit_h_min -12
_diffrn_reflns_limit_k_max 18
_diffrn_reflns_limit_k_min -18
_diffrn_reflns_limit_l_max 35
_diffrn_reflns_limit_l_min -35
_diffrn_reflns_number 49974
_diffrn_reflns_point_group_measured_fraction_full 0.998
_diffrn_reflns_point_group_measured_fraction_max 0.998
_diffrn_reflns_theta_full 53.594
_diffrn_reflns_theta_max 54.997
_diffrn_reflns_theta_min 4.124
_diffrn_standards_number 0
_exptl_absorpt_coefficient_mu 8.649
_exptl_absorpt_correction_T_max 0.7519
_exptl_absorpt_correction_T_min 0.4985
_exptl_absorpt_correction_type multi-scan
_exptl_absorpt_process_details
'SADABS-2016/2 (Bruker,2016/2) was used for absorption correction. wR2(int) was 0.1878 before and 0.0897 after correction. The Ratio of minimum to maximum transmission is 0.6630. The \l/2 correction factor is Not present.'
_exptl_crystal_colour red
_exptl_crystal_colour_primary red
_exptl_crystal_density_diffrn 1.641
_exptl_crystal_description block
_exptl_crystal_F_000 2616
_exptl_crystal_size_max 0.03
_exptl_crystal_size_mid 0.02
_exptl_crystal_size_min 0.01
_refine_diff_density_max 1.359
_refine_diff_density_min -1.579
_refine_diff_density_rms 0.122
_refine_ls_extinction_method none
_refine_ls_goodness_of_fit_ref 1.066
_refine_ls_hydrogen_treatment constr
_refine_ls_matrix_type full
_refine_ls_number_parameters 313
_refine_ls_number_reflns 5038
_refine_ls_number_restraints 37
_refine_ls_restrained_S_all 1.066
_refine_ls_R_factor_all 0.0409
_refine_ls_R_factor_gt 0.0351
_refine_ls_shift/su_max 0.002
_refine_ls_shift/su_mean 0.000
_refine_ls_structure_factor_coef Fsqd
_refine_ls_weighting_details 'w=1/[\s^2^(Fo^2^)+(0.0511P)^2^+8.5958P] where P=(Fo^2^+2Fc^2^)/3'
_refine_ls_weighting_scheme calc
_refine_ls_wR_factor_gt 0.0910
_refine_ls_wR_factor_ref 0.0965
_reflns_Friedel_coverage 0.000
_reflns_number_gt 4421
_reflns_number_total 5038
_reflns_threshold_expression 'I > 2\s(I)'
_cod_data_source_file cs0c00539_si_016.cif
_cod_data_source_block mjl18048_0m
_cod_depositor_comments 'Adding full bibliography for 4517711--4517721.cif.'
_cod_database_code 4517711
_shelx_shelxl_version_number 2016/6
_shelx_space_group_comment
;
The symmetry employed for this shelxl refinement is uniquely defined
by the following loop, which should always be used as a source of
symmetry information in preference to the above space-group names.
They are only intended as comments.
;
_shelx_estimated_absorpt_t_max 0.918
_shelx_estimated_absorpt_t_min 0.781
_olex2_refinement_description
;
1. Fixed Uiso
 At 1.2 times of:
  All C(H) groups
 At 1.5 times of:
  All C(H,H,H) groups
2. Restrained distances
 N1-C7
 1.53 with sigma of 0.005
3. Uiso/Uaniso restraints and constraints
N1 \\sim C6 \\sim C7: within 2A with sigma of 0.005 and sigma for terminal
atoms of 0.01
N4 \\sim C7A \\sim C2 \\sim P1: within 2A with sigma of 0.01 and sigma for
terminal atoms of 0.02
Cl1 \\sim Cl1A: within 2A with sigma of 0.01 and sigma for terminal atoms of
0.02
4. Others
 Sof(Cl1A)=1-FVAR(1)
 Sof(Cl1)=FVAR(1)
 Fixed Sof: S1(0.66667) N1(0.66667) C7(0.66667) H7A(0.66667) H7B(0.66667)
 H7C(0.66667) S2(0.33333) C7A(0.33333) H7AA(0.33333) H7AB(0.33333)
 H7AC(0.33333) N4(0.33333)
5.a Aromatic/amide H refined with riding coordinates:
 C3(H3), C4(H4), C5(H5)
5.b Idealised Me refined as rotating group:
 C7(H7A,H7B,H7C), C9(H9A,H9B,H9C), C10(H10A,H10B,H10C), C11(H11A,H11B,H11C),
 C13(H13A,H13B,H13C), C14(H14A,H14B,H14C), C15(H15A,H15B,H15C), C17(H17A,H17B,
 H17C), C18(H18A,H18B,H18C), C19(H19A,H19B,H19C), C21(H21A,H21B,H21C), C22(H22A,
 H22B,H22C), C23(H23A,H23B,H23C), C7A(H7AA,H7AB,H7AC)
;
_olex2_submission_special_instructions 'No special instructions were received'

loop_
_space_group_symop_operation_xyz
'x, y, z'
'-x+1/2, -y, z+1/2'
'-x, y+1/2, -z+1/2'
'x+1/2, -y+1/2, -z'
'-x, -y, -z'
'x-1/2, y, -z-1/2'
'x, -y-1/2, z-1/2'
'-x-1/2, y-1/2, z'

loop_
_atom_site_label
_atom_site_type_symbol
_atom_site_fract_x
_atom_site_fract_y
_atom_site_fract_z
_atom_site_U_iso_or_equiv
_atom_site_adp_type
_atom_site_occupancy
_atom_site_site_symmetry_order
_atom_site_calc_flag
_atom_site_refinement_flags_posn
_atom_site_refinement_flags_adp
_atom_site_refinement_flags_occupancy
_atom_site_disorder_assembly
_atom_site_disorder_group
Ir1 Ir 0.49077(2) 0.63058(2) 0.63299(2) 0.03000(9) Uani 1 1 d . . . . .
Cl1 Cl 0.5295(3) 0.5199(3) 0.69202(16) 0.0555(10) Uani 0.854(18) 1 d . U P A 1
S1 S 0.3090(2) 0.6119(2) 0.53792(8) 0.0467(6) Uani 0.6667 1 d . . P B 1
P1 P 0.35026(9) 0.54897(7) 0.60070(4) 0.0361(2) Uani 1 1 d . U . . .
P2 P 0.62639(9) 0.72756(7) 0.65480(4) 0.0358(2) Uani 1 1 d . . . . .
N1 N 0.6187(10) 0.8004(6) 0.6099(5) 0.0456(19) Uani 0.6667 1 d D U P C 1
C1 C 0.4762(3) 0.7116(3) 0.57693(14) 0.0303(8) Uani 1 1 d . . . . .
C2 C 0.4004(4) 0.6983(3) 0.54140(15) 0.0404(10) Uani 1 1 d . U . . .
C3 C 0.3918(4) 0.7553(4) 0.50281(17) 0.0536(13) Uani 1 1 d . . . . .
H3 H 0.339262 0.743947 0.479245 0.064 Uiso 1 1 calc R . . . .
C4 C 0.4593(6) 0.8270(4) 0.49938(19) 0.0646(15) Uani 1 1 d . . . . .
H4 H 0.452839 0.866107 0.473552 0.078 Uiso 1 1 calc R . . . .
C5 C 0.5368(5) 0.8432(4) 0.5331(2) 0.0631(15) Uani 1 1 d . . . . .
H5 H 0.585508 0.891931 0.530034 0.076 Uiso 1 1 calc R . . . .
C6 C 0.5430(4) 0.7874(3) 0.57175(16) 0.0431(10) Uani 1 1 d . U . . .
C7 C 0.6858(7) 0.8852(5) 0.6079(3) 0.0561(19) Uani 0.6667 1 d D U P C 1
H7A H 0.729738 0.890393 0.636255 0.084 Uiso 0.6667 1 calc GR . P C 1
H7B H 0.636915 0.936578 0.605455 0.084 Uiso 0.6667 1 calc GR . P C 1
H7C H 0.733929 0.883467 0.580663 0.084 Uiso 0.6667 1 calc GR . P C 1
C8 C 0.3920(4) 0.4350(3) 0.5804(2) 0.0577(14) Uani 1 1 d . . . . .
C9 C 0.5107(5) 0.4468(5) 0.5658(3) 0.0733(19) Uani 1 1 d . . . . .
H9A H 0.516259 0.495403 0.543235 0.110 Uiso 1 1 calc GR . . . .
H9B H 0.537293 0.391618 0.551622 0.110 Uiso 1 1 calc GR . . . .
H9C H 0.554935 0.460813 0.593289 0.110 Uiso 1 1 calc GR . . . .
C10 C 0.3875(6) 0.3691(4) 0.6204(3) 0.084(2) Uani 1 1 d . . . . .
H10A H 0.425082 0.314208 0.611354 0.126 Uiso 1 1 calc GR . . . .
H10B H 0.311263 0.355671 0.627790 0.126 Uiso 1 1 calc GR . . . .
H10C H 0.423230 0.394766 0.647760 0.126 Uiso 1 1 calc GR . . . .
C11 C 0.3291(6) 0.4000(4) 0.5378(3) 0.093(2) Uani 1 1 d . . . . .
H11A H 0.252581 0.390451 0.546320 0.139 Uiso 1 1 calc GR . . . .
H11B H 0.361208 0.343620 0.527587 0.139 Uiso 1 1 calc GR . . . .
H11C H 0.333356 0.443506 0.512507 0.139 Uiso 1 1 calc GR . . . .
C12 C 0.2168(4) 0.5478(4) 0.63193(17) 0.0521(13) Uani 1 1 d . . . . .
C13 C 0.1264(5) 0.4953(5) 0.6063(2) 0.0798(19) Uani 1 1 d . . . . .
H13A H 0.115011 0.520924 0.575317 0.120 Uiso 1 1 calc GR . . . .
H13B H 0.058496 0.498763 0.624194 0.120 Uiso 1 1 calc GR . . . .
H13C H 0.148514 0.432967 0.603227 0.120 Uiso 1 1 calc GR . . . .
C14 C 0.2308(5) 0.5121(4) 0.68120(19) 0.0707(16) Uani 1 1 d . . . . .
H14A H 0.245187 0.448088 0.679972 0.106 Uiso 1 1 calc GR . . . .
H14B H 0.164018 0.522994 0.699063 0.106 Uiso 1 1 calc GR . . . .
H14C H 0.292129 0.542362 0.696275 0.106 Uiso 1 1 calc GR . . . .
C15 C 0.1776(6) 0.6441(4) 0.6348(2) 0.078(2) Uani 1 1 d . . . . .
H15A H 0.231156 0.679641 0.651929 0.116 Uiso 1 1 calc GR . . . .
H15B H 0.107326 0.646210 0.650953 0.116 Uiso 1 1 calc GR . . . .
H15C H 0.169220 0.668103 0.603246 0.116 Uiso 1 1 calc GR . . . .
C16 C 0.7660(4) 0.6775(3) 0.65267(19) 0.0532(12) Uani 1 1 d . . . . .
C17 C 0.7611(6) 0.6163(4) 0.6088(2) 0.0756(19) Uani 1 1 d . . . . .
H17A H 0.714503 0.564876 0.615297 0.113 Uiso 1 1 calc GR . . . .
H17B H 0.834714 0.595881 0.600979 0.113 Uiso 1 1 calc GR . . . .
H17C H 0.730941 0.649829 0.582478 0.113 Uiso 1 1 calc GR . . . .
C18 C 0.7890(5) 0.6206(4) 0.6949(2) 0.0729(18) Uani 1 1 d . . . . .
H18A H 0.794382 0.658550 0.722579 0.109 Uiso 1 1 calc GR . . . .
H18B H 0.857795 0.588635 0.690464 0.109 Uiso 1 1 calc GR . . . .
H18C H 0.729627 0.577732 0.699148 0.109 Uiso 1 1 calc GR . . . .
C19 C 0.8586(5) 0.7425(5) 0.6437(3) 0.084(2) Uani 1 1 d . . . . .
H19A H 0.845172 0.774386 0.614519 0.127 Uiso 1 1 calc GR . . . .
H19B H 0.927527 0.709855 0.641463 0.127 Uiso 1 1 calc GR . . . .
H19C H 0.862786 0.785208 0.669456 0.127 Uiso 1 1 calc GR . . . .
C20 C 0.6031(5) 0.7921(4) 0.70970(17) 0.0566(13) Uani 1 1 d . . . . .
C21 C 0.7016(7) 0.8451(6) 0.7268(3) 0.114(3) Uani 1 1 d . . . . .
H21A H 0.765557 0.806176 0.728059 0.171 Uiso 1 1 calc GR . . . .
H21B H 0.686513 0.868605 0.758005 0.171 Uiso 1 1 calc GR . . . .
H21C H 0.715717 0.894485 0.705400 0.171 Uiso 1 1 calc GR . . . .
C22 C 0.5072(6) 0.8526(6) 0.7017(3) 0.095(3) Uani 1 1 d . . . . .
H22A H 0.527115 0.898758 0.679236 0.143 Uiso 1 1 calc GR . . . .
H22B H 0.486080 0.880381 0.731262 0.143 Uiso 1 1 calc GR . . . .
H22C H 0.445834 0.817894 0.689553 0.143 Uiso 1 1 calc GR . . . .
C23 C 0.5744(7) 0.7283(5) 0.7486(2) 0.091(2) Uani 1 1 d . . . . .
H23A H 0.507114 0.696649 0.740701 0.136 Uiso 1 1 calc GR . . . .
H23B H 0.563852 0.761649 0.777576 0.136 Uiso 1 1 calc GR . . . .
H23C H 0.633774 0.685416 0.752684 0.136 Uiso 1 1 calc GR . . . .
S2 S 0.6383(7) 0.8248(5) 0.6056(3) 0.0622(17) Uani 0.3333 1 d . . P C 2
C7A C 0.2473(15) 0.5934(12) 0.5179(7) 0.067(4) Uani 0.3333 1 d . U P B 2
H7AA H 0.200429 0.645824 0.514866 0.101 Uiso 0.3333 1 calc GR . P B 2
H7AB H 0.203413 0.542484 0.528086 0.101 Uiso 0.3333 1 calc GR . P B 2
H7AC H 0.280892 0.579955 0.487766 0.101 Uiso 0.3333 1 calc GR . P B 2
N4 N 0.3318(16) 0.6109(14) 0.5520(6) 0.048(3) Uani 0.3333 1 d . U P B 2
Cl1A Cl 0.496(2) 0.5517(19) 0.7069(9) 0.058(6) Uani 0.146(18) 1 d . U P A 2

loop_
_atom_site_aniso_label
_atom_site_aniso_U_11
_atom_site_aniso_U_22
_atom_site_aniso_U_33
_atom_site_aniso_U_23
_atom_site_aniso_U_13
_atom_site_aniso_U_12
Ir1 0.03066(14) 0.02901(13) 0.03032(14) 0.00290(6) -0.00293(6) -0.00102(6)
Cl1 0.0595(13) 0.0472(15) 0.0596(16) 0.0262(12) -0.0148(12) -0.0052(12)
S1 0.0467(15) 0.0538(11) 0.0395(13) 0.0060(10) -0.0193(10) -0.0142(10)
P1 0.0309(5) 0.0320(5) 0.0455(6) -0.0015(5) -0.0065(5) -0.0003(4)
P2 0.0339(6) 0.0357(6) 0.0377(6) 0.0020(4) -0.0030(5) -0.0056(4)
N1 0.045(4) 0.034(4) 0.058(4) 0.014(3) -0.004(3) -0.016(3)
C1 0.029(2) 0.034(2) 0.028(2) 0.0012(17) 0.0001(16) 0.0060(16)
C2 0.037(2) 0.046(2) 0.038(2) -0.0022(19) -0.0014(18) 0.0111(19)
C3 0.051(3) 0.073(3) 0.036(2) -0.001(2) -0.011(2) 0.026(3)
C4 0.091(4) 0.058(3) 0.044(3) 0.022(3) -0.003(3) 0.017(3)
C5 0.081(4) 0.048(3) 0.060(3) 0.018(3) 0.006(3) -0.011(3)
C6 0.044(2) 0.037(2) 0.048(2) 0.0105(19) 0.003(2) -0.0018(19)
C7 0.051(4) 0.044(4) 0.073(5) 0.012(4) -0.012(4) -0.025(3)
C8 0.056(3) 0.037(2) 0.080(4) -0.014(2) -0.019(3) 0.006(2)
C9 0.061(4) 0.072(4) 0.087(5) -0.029(4) 0.000(3) 0.025(3)
C10 0.082(5) 0.037(3) 0.134(6) 0.009(3) -0.004(5) 0.011(3)
C11 0.094(5) 0.063(4) 0.122(6) -0.050(4) -0.038(5) 0.009(4)
C12 0.037(3) 0.057(3) 0.063(3) 0.003(2) 0.001(2) 0.000(2)
C13 0.047(3) 0.100(5) 0.092(5) 0.002(4) 0.001(3) -0.027(3)
C14 0.061(4) 0.087(4) 0.064(3) 0.017(3) 0.014(3) 0.004(3)
C15 0.053(4) 0.070(4) 0.110(6) 0.003(3) 0.013(3) 0.019(3)
C16 0.034(3) 0.057(3) 0.069(3) 0.013(3) 0.004(2) -0.003(2)
C17 0.064(4) 0.073(4) 0.090(5) -0.008(3) 0.018(4) 0.014(3)
C18 0.051(3) 0.074(4) 0.093(5) 0.032(3) 0.000(3) 0.011(3)
C19 0.046(3) 0.085(5) 0.123(6) 0.029(4) -0.006(4) -0.009(3)
C20 0.067(3) 0.056(3) 0.047(3) -0.009(2) -0.004(2) -0.008(3)
C21 0.106(6) 0.135(7) 0.102(6) -0.061(5) -0.006(5) -0.045(5)
C22 0.120(7) 0.092(5) 0.074(5) -0.029(4) -0.012(4) 0.041(4)
C23 0.126(6) 0.099(5) 0.047(3) 0.002(3) 0.022(4) 0.017(5)
S2 0.074(4) 0.062(4) 0.051(3) 0.023(3) -0.022(3) -0.028(3)
C7A 0.051(9) 0.076(10) 0.075(10) -0.009(9) -0.023(9) 0.011(8)
N4 0.040(6) 0.055(5) 0.050(6) -0.007(6) -0.021(5) 0.007(5)
Cl1A 0.060(9) 0.047(9) 0.066(8) 0.022(7) -0.016(7) -0.018(7)

loop_
_atom_type_symbol
_atom_type_description
_atom_type_scat_dispersion_real
_atom_type_scat_dispersion_imag
_atom_type_scat_source
C C 0.0150 0.0070 'International Tables Vol C Tables 4.2.6.8 and 6.1.1.4'
H H 0.0000 0.0000 'International Tables Vol C Tables 4.2.6.8 and 6.1.1.4'
Cl Cl 0.3290 0.5400 'International Tables Vol C Tables 4.2.6.8 and 6.1.1.4'
Ir Ir -5.4390 5.4710 'International Tables Vol C Tables 4.2.6.8 and 6.1.1.4'
N N 0.0241 0.0134 'International Tables Vol C Tables 4.2.6.8 and 6.1.1.4'
P P 0.2600 0.3350 'International Tables Vol C Tables 4.2.6.8 and 6.1.1.4'
S S 0.2920 0.4250 'International Tables Vol C Tables 4.2.6.8 and 6.1.1.4'

loop_
_geom_angle_atom_site_label_1
_geom_angle_atom_site_label_2
_geom_angle_atom_site_label_3
_geom_angle
_geom_angle_site_symmetry_1
_geom_angle_site_symmetry_3
_geom_angle_publ_flag
P1 Ir1 Cl1 93.54(7) . . ?
P1 Ir1 Cl1A 96.4(3) . . ?
P2 Ir1 Cl1 95.95(7) . . ?
P2 Ir1 P1 170.45(4) . . ?
P2 Ir1 Cl1A 93.0(3) . . ?
C1 Ir1 Cl1 170.4(2) . . ?
C1 Ir1 P1 86.26(12) . . ?
C1 Ir1 P2 84.20(12) . . ?
C1 Ir1 Cl1A 171.3(10) . . ?
C2 S1 P1 97.69(18) . . ?
S1 P1 Ir1 106.56(8) . . ?
C8 P1 Ir1 113.94(17) . . ?
C8 P1 S1 102.1(2) . . ?
C12 P1 Ir1 117.81(17) . . ?
C12 P1 S1 101.86(18) . . ?
C12 P1 C8 112.3(3) . . ?
N4 P1 Ir1 98.0(7) . . ?
N4 P1 C8 106.3(7) . . ?
N4 P1 C12 106.5(7) . . ?
N1 P2 Ir1 99.4(4) . . ?
N1 P2 C16 106.6(5) . . ?
N1 P2 C20 107.3(5) . . ?
C16 P2 Ir1 113.45(17) . . ?
C16 P2 C20 112.1(3) . . ?
C16 P2 S2 101.6(3) . . ?
C20 P2 Ir1 116.59(18) . . ?
C20 P2 S2 102.8(3) . . ?
S2 P2 Ir1 108.6(2) . . ?
C6 N1 P2 121.5(5) . . ?
C6 N1 C7 115.6(8) . . ?
C7 N1 P2 122.8(9) . . ?
C2 C1 Ir1 123.6(3) . . ?
C2 C1 C6 115.2(4) . . ?
C6 C1 Ir1 121.2(3) . . ?
C1 C2 S1 125.8(3) . . ?
C1 C2 C3 122.6(4) . . ?
C1 C2 N4 109.3(7) . . ?
C3 C2 S1 111.5(4) . . ?
C3 C2 N4 128.0(7) . . ?
C2 C3 H3 120.2 . . ?
C4 C3 C2 119.6(5) . . ?
C4 C3 H3 120.2 . . ?
C3 C4 H4 119.7 . . ?
C3 C4 C5 120.5(5) . . ?
C5 C4 H4 119.7 . . ?
C4 C5 H5 120.3 . . ?
C4 C5 C6 119.4(5) . . ?
C6 C5 H5 120.3 . . ?
C1 C6 N1 113.7(5) . . ?
C1 C6 S2 129.5(4) . . ?
C5 C6 N1 123.7(5) . . ?
C5 C6 C1 122.6(5) . . ?
C5 C6 S2 107.9(4) . . ?
N1 C7 H7A 109.5 . . ?
N1 C7 H7B 109.5 . . ?
N1 C7 H7C 109.5 . . ?
H7A C7 H7B 109.5 . . ?
H7A C7 H7C 109.5 . . ?
H7B C7 H7C 109.5 . . ?
C9 C8 P1 103.8(4) . . ?
C9 C8 C11 107.6(5) . . ?
C10 C8 P1 110.5(4) . . ?
C10 C8 C9 108.5(5) . . ?
C10 C8 C11 111.0(5) . . ?
C11 C8 P1 115.0(4) . . ?
C8 C9 H9A 109.5 . . ?
C8 C9 H9B 109.5 . . ?
C8 C9 H9C 109.5 . . ?
H9A C9 H9B 109.5 . . ?
H9A C9 H9C 109.5 . . ?
H9B C9 H9C 109.5 . . ?
C8 C10 H10A 109.5 . . ?
C8 C10 H10B 109.5 . . ?
C8 C10 H10C 109.5 . . ?
H10A C10 H10B 109.5 . . ?
H10A C10 H10C 109.5 . . ?
H10B C10 H10C 109.5 . . ?
C8 C11 H11A 109.5 . . ?
C8 C11 H11B 109.5 . . ?
C8 C11 H11C 109.5 . . ?
H11A C11 H11B 109.5 . . ?
H11A C11 H11C 109.5 . . ?
H11B C11 H11C 109.5 . . ?
C13 C12 P1 113.9(4) . . ?
C14 C12 P1 110.5(4) . . ?
C14 C12 C13 110.0(5) . . ?
C14 C12 C15 108.7(5) . . ?
C15 C12 P1 107.0(4) . . ?
C15 C12 C13 106.5(5) . . ?
C12 C13 H13A 109.5 . . ?
C12 C13 H13B 109.5 . . ?
C12 C13 H13C 109.5 . . ?
H13A C13 H13B 109.5 . . ?
H13A C13 H13C 109.5 . . ?
H13B C13 H13C 109.5 . . ?
C12 C14 H14A 109.5 . . ?
C12 C14 H14B 109.5 . . ?
C12 C14 H14C 109.5 . . ?
H14A C14 H14B 109.5 . . ?
H14A C14 H14C 109.5 . . ?
H14B C14 H14C 109.5 . . ?
C12 C15 H15A 109.5 . . ?
C12 C15 H15B 109.5 . . ?
C12 C15 H15C 109.5 . . ?
H15A C15 H15B 109.5 . . ?
H15A C15 H15C 109.5 . . ?
H15B C15 H15C 109.5 . . ?
C17 C16 P2 103.2(4) . . ?
C18 C16 P2 111.8(4) . . ?
C18 C16 C17 108.8(5) . . ?
C18 C16 C19 111.1(5) . . ?
C19 C16 P2 115.5(4) . . ?
C19 C16 C17 105.8(5) . . ?
C16 C17 H17A 109.5 . . ?
C16 C17 H17B 109.5 . . ?
C16 C17 H17C 109.5 . . ?
H17A C17 H17B 109.5 . . ?
H17A C17 H17C 109.5 . . ?
H17B C17 H17C 109.5 . . ?
C16 C18 H18A 109.5 . . ?
C16 C18 H18B 109.5 . . ?
C16 C18 H18C 109.5 . . ?
H18A C18 H18B 109.5 . . ?
H18A C18 H18C 109.5 . . ?
H18B C18 H18C 109.5 . . ?
C16 C19 H19A 109.5 . . ?
C16 C19 H19B 109.5 . . ?
C16 C19 H19C 109.5 . . ?
H19A C19 H19B 109.5 . . ?
H19A C19 H19C 109.5 . . ?
H19B C19 H19C 109.5 . . ?
C21 C20 P2 114.9(5) . . ?
C22 C20 P2 107.7(4) . . ?
C22 C20 C21 110.6(6) . . ?
C22 C20 C23 108.3(6) . . ?
C23 C20 P2 109.1(4) . . ?
C23 C20 C21 106.1(6) . . ?
C20 C21 H21A 109.5 . . ?
C20 C21 H21B 109.5 . . ?
C20 C21 H21C 109.5 . . ?
H21A C21 H21B 109.5 . . ?
H21A C21 H21C 109.5 . . ?
H21B C21 H21C 109.5 . . ?
C20 C22 H22A 109.5 . . ?
C20 C22 H22B 109.5 . . ?
C20 C22 H22C 109.5 . . ?
H22A C22 H22B 109.5 . . ?
H22A C22 H22C 109.5 . . ?
H22B C22 H22C 109.5 . . ?
C20 C23 H23A 109.5 . . ?
C20 C23 H23B 109.5 . . ?
C20 C23 H23C 109.5 . . ?
H23A C23 H23B 109.5 . . ?
H23A C23 H23C 109.5 . . ?
H23B C23 H23C 109.5 . . ?
C6 S2 P2 96.5(3) . . ?
H7AA C7A H7AB 109.5 . . ?
H7AA C7A H7AC 109.5 . . ?
H7AB C7A H7AC 109.5 . . ?
N4 C7A H7AA 109.5 . . ?
N4 C7A H7AB 109.5 . . ?
N4 C7A H7AC 109.5 . . ?
C2 N4 P1 122.8(11) . . ?
C7A N4 P1 123.6(16) . . ?
C7A N4 C2 113.5(15) . . ?

loop_
_geom_bond_atom_site_label_1
_geom_bond_atom_site_label_2
_geom_bond_distance
_geom_bond_site_symmetry_2
_geom_bond_publ_flag
Ir1 Cl1 2.423(2) . ?
Ir1 P1 2.3102(11) . ?
Ir1 P2 2.2994(11) . ?
Ir1 C1 2.026(4) . ?
Ir1 Cl1A 2.433(14) . ?
S1 P1 2.098(3) . ?
S1 C2 1.719(5) . ?
P1 C8 1.881(5) . ?
P1 C12 1.867(5) . ?
P1 N4 1.695(18) . ?
P2 N1 1.695(11) . ?
P2 C16 1.872(5) . ?
P2 C20 1.873(5) . ?
P2 S2 2.039(6) . ?
N1 C6 1.449(14) . ?
N1 C7 1.519(5) . ?
C1 C2 1.395(6) . ?
C1 C6 1.412(6) . ?
C2 C3 1.405(7) . ?
C2 N4 1.59(2) . ?
C3 H3 0.9500 . ?
C3 C4 1.363(8) . ?
C4 H4 0.9500 . ?
C4 C5 1.379(9) . ?
C5 H5 0.9500 . ?
C5 C6 1.393(7) . ?
C6 S2 1.621(9) . ?
C7 H7A 0.9800 . ?
C7 H7B 0.9800 . ?
C7 H7C 0.9800 . ?
C8 C9 1.526(8) . ?
C8 C10 1.519(8) . ?
C8 C11 1.537(8) . ?
C9 H9A 0.9800 . ?
C9 H9B 0.9800 . ?
C9 H9C 0.9800 . ?
C10 H10A 0.9800 . ?
C10 H10B 0.9800 . ?
C10 H10C 0.9800 . ?
C11 H11A 0.9800 . ?
C11 H11B 0.9800 . ?
C11 H11C 0.9800 . ?
C12 C13 1.547(7) . ?
C12 C14 1.523(7) . ?
C12 C15 1.527(8) . ?
C13 H13A 0.9800 . ?
C13 H13B 0.9800 . ?
C13 H13C 0.9800 . ?
C14 H14A 0.9800 . ?
C14 H14B 0.9800 . ?
C14 H14C 0.9800 . ?
C15 H15A 0.9800 . ?
C15 H15B 0.9800 . ?
C15 H15C 0.9800 . ?
C16 C17 1.562(9) . ?
C16 C18 1.511(7) . ?
C16 C19 1.521(8) . ?
C17 H17A 0.9800 . ?
C17 H17B 0.9800 . ?
C17 H17C 0.9800 . ?
C18 H18A 0.9800 . ?
C18 H18B 0.9800 . ?
C18 H18C 0.9800 . ?
C19 H19A 0.9800 . ?
C19 H19B 0.9800 . ?
C19 H19C 0.9800 . ?
C20 C21 1.528(8) . ?
C20 C22 1.504(9) . ?
C20 C23 1.514(8) . ?
C21 H21A 0.9800 . ?
C21 H21B 0.9800 . ?
C21 H21C 0.9800 . ?
C22 H22A 0.9800 . ?
C22 H22B 0.9800 . ?
C22 H22C 0.9800 . ?
C23 H23A 0.9800 . ?
C23 H23B 0.9800 . ?
C23 H23C 0.9800 . ?
C7A H7AA 0.9800 . ?
C7A H7AB 0.9800 . ?
C7A H7AC 0.9800 . ?
C7A N4 1.45(2) . ?
